data_4088047
loop_
_publ_author_name
'Cheisson, Thibault'
'Auffrant, Audrey'
'Nocton, Gr\'egory'

_publ_section_title
;
 \h5--\h1Switch in Divalent Phosphaytterbocene Complexes with Neutral
 Iminophosphoranyl Pincer Ligands: Solid-State Structures and Solution
 NMR1JYb--PCoupling Constants
;
_journal_issue 22
_journal_name_full Organometallics
_journal_page_first 5470
_journal_paper_doi 10.1021/acs.organomet.5b00814
_journal_volume 34
_journal_year 2015
_chemical_formula_moiety 'C43 H37 N3 P2'
_chemical_formula_sum 'C43 H37 N3 P2'
_chemical_formula_weight 657.69
_space_group_crystal_system monoclinic
_space_group_IT_number 9
_space_group_name_Hall 'C -2yc'
_space_group_name_H-M_alt 'C 1 c 1'
_atom_sites_solution_hydrogens geom
_audit_creation_method SHELXL-2014/7
_cell_angle_alpha 90
_cell_angle_beta 106.105(1)
_cell_angle_gamma 90
_cell_formula_units_Z 4
_cell_length_a 14.1526(10)
_cell_length_b 13.8286(10)
_cell_length_c 18.801(1)
_cell_measurement_reflns_used 7482
_cell_measurement_temperature 150.0(1)
_cell_measurement_theta_max 27.485
_cell_measurement_theta_min 2.910
_cell_volume 3535.2(4)
_computing_cell_refinement 'DENZO (Otwinowski & Minor, 1997) & COLLECT'
_computing_data_collection 'COLLECT (Hooft, R.W.W., 1998)'
_computing_data_reduction 'DENZO & COLLECT'
_computing_molecular_graphics 'PLATON (Spek, 2009)'
_computing_structure_refinement 'SHELXL-2014/7 (Sheldrick, 2014)'
_computing_structure_solution 'SIR97 (Altomare et al., 1999)'
_diffrn_ambient_temperature 150.0(1)
_diffrn_measured_fraction_theta_full 0.998
_diffrn_measured_fraction_theta_max 0.998
_diffrn_measurement_device_type 'Kappa APEX II'
_diffrn_measurement_method 'phi and omega scans'
_diffrn_radiation_type MoK\a
_diffrn_radiation_wavelength 0.71069
_diffrn_reflns_av_R_equivalents 0.0702
_diffrn_reflns_av_unetI/netI 0.0605
_diffrn_reflns_Laue_measured_fraction_full 0.998
_diffrn_reflns_Laue_measured_fraction_max 0.998
_diffrn_reflns_limit_h_max 16
_diffrn_reflns_limit_h_min -16
_diffrn_reflns_limit_k_max 16
_diffrn_reflns_limit_k_min -16
_diffrn_reflns_limit_l_max 22
_diffrn_reflns_limit_l_min -22
_diffrn_reflns_number 20794
_diffrn_reflns_point_group_measured_fraction_full 0.971
_diffrn_reflns_point_group_measured_fraction_max 0.971
_diffrn_reflns_theta_full 25.026
_diffrn_reflns_theta_max 25.026
_diffrn_reflns_theta_min 2.946
_exptl_absorpt_coefficient_mu 0.158
_exptl_absorpt_correction_T_max 1.0693
_exptl_absorpt_correction_T_min 0.932394
_exptl_absorpt_correction_type multi-scan
_exptl_absorpt_process_details DENZO/SCALEPACK
_exptl_crystal_colour Colorless
_exptl_crystal_density_diffrn 1.236
_exptl_crystal_description Plate
_exptl_crystal_F_000 1384
_exptl_crystal_size_max 0.240
_exptl_crystal_size_mid 0.080
_exptl_crystal_size_min 0.040
_refine_diff_density_max 0.280
_refine_diff_density_min -0.223
_refine_diff_density_rms 0.049
_refine_ls_abs_structure_details
;
 Flack x determined using 1974 quotients [(I+)-(I-)]/[(I+)+(I-)]
 (Parsons, Flack and Wagner, Acta Cryst. B69 (2013) 249-259).
;
_refine_ls_abs_structure_Flack -0.03(7)
_refine_ls_extinction_method none
_refine_ls_goodness_of_fit_ref 0.829
_refine_ls_hydrogen_treatment constr
_refine_ls_matrix_type full
_refine_ls_number_parameters 433
_refine_ls_number_reflns 6060
_refine_ls_number_restraints 2
_refine_ls_restrained_S_all 0.829
_refine_ls_R_factor_all 0.0707
_refine_ls_R_factor_gt 0.0530
_refine_ls_shift/su_max 0.000
_refine_ls_shift/su_mean 0.000
_refine_ls_structure_factor_coef Fsqd
_refine_ls_weighting_details 'w=1/[\s^2^(Fo^2^)+20.3206P] where P=(Fo^2^+2Fc^2^)/3'
_refine_ls_weighting_scheme calc
_refine_ls_wR_factor_gt 0.1018
_refine_ls_wR_factor_ref 0.1149
_reflns_Friedel_coverage 0.944
_reflns_Friedel_fraction_full 0.945
_reflns_Friedel_fraction_max 0.945
_reflns_number_gt 5120
_reflns_number_total 6060
_reflns_threshold_expression 'I > 2\s(I)'
_cod_data_source_file om5b00814_si_002.cif
_cod_data_source_block tcl1
_cod_original_sg_symbol_H-M 'C c'
_cod_database_code 4088047
_shelx_shelxl_version_number 2014/7
_shelx_space_group_comment
;
The symmetry employed for this shelxl refinement is uniquely defined
by the following loop, which should always be used as a source of
symmetry information in preference to the above space-group names.
They are only intended as comments.
;
_shelx_estimated_absorpt_t_min 0.963
_shelx_estimated_absorpt_t_max 0.994

loop_
_space_group_symop_operation_xyz
'x, y, z'
'x, -y, z+1/2'
'x+1/2, y+1/2, z'
'x+1/2, -y+1/2, z+1/2'

loop_
_atom_site_label
_atom_site_type_symbol
_atom_site_fract_x
_atom_site_fract_y
_atom_site_fract_z
_atom_site_U_iso_or_equiv
_atom_site_adp_type
_atom_site_occupancy
_atom_site_site_symmetry_order
_atom_site_calc_flag
_atom_site_refinement_flags_posn
_atom_site_refinement_flags_adp
P1 P 0.75174(11) 0.43360(12) 1.15507(9) 0.0308(4) Uani 1 1 d . .
P2 P 0.71880(10) 1.01582(11) 0.83070(8) 0.0258(3) Uani 1 1 d . .
N1 N 0.7622(4) 0.4982(4) 1.0899(3) 0.0417(14) Uani 1 1 d . .
N2 N 0.6959(3) 0.9134(4) 0.8551(3) 0.0301(11) Uani 1 1 d . .
N3 N 0.7279(3) 0.7361(3) 1.0034(2) 0.0290(11) Uani 1 1 d . .
C1 C 0.7631(4) 0.6465(4) 1.0204(3) 0.0303(13) Uani 1 1 d . .
C2 C 0.8193(4) 0.5996(5) 0.9813(3) 0.0322(14) Uani 1 1 d . .
H2 H 0.8453 0.5370 0.9956 0.039 Uiso 1 1 calc R U
C3 C 0.8368(5) 0.6456(5) 0.9213(4) 0.0355(14) Uani 1 1 d . .
H3 H 0.8744 0.6144 0.8932 0.043 Uiso 1 1 calc R U
C4 C 0.7997(4) 0.7370(4) 0.9022(3) 0.0299(13) Uani 1 1 d . .
H4 H 0.8103 0.7695 0.8606 0.036 Uiso 1 1 calc R U
C5 C 0.7461(4) 0.7804(4) 0.9454(3) 0.0274(13) Uani 1 1 d . .
C6 C 0.7348(6) 0.5991(5) 1.0840(4) 0.0443(17) Uani 1 1 d . .
H6A H 0.7680 0.6327 1.1307 0.053 Uiso 1 1 calc R U
H6B H 0.6629 0.6049 1.0761 0.053 Uiso 1 1 calc R U
C7 C 0.7079(4) 0.8824(4) 0.9310(3) 0.0317(14) Uani 1 1 d . .
H7A H 0.6437 0.8869 0.9422 0.038 Uiso 1 1 calc R U
H7B H 0.7541 0.9269 0.9649 0.038 Uiso 1 1 calc R U
C8 C 0.8210(4) 0.3248(5) 1.1512(3) 0.0308(14) Uani 1 1 d . .
C9 C 0.7963(5) 0.2347(5) 1.1734(3) 0.0371(15) Uani 1 1 d . .
H9 H 0.7437 0.2295 1.1954 0.044 Uiso 1 1 calc R U
C10 C 0.8470(5) 0.1521(5) 1.1638(4) 0.0470(18) Uani 1 1 d . .
H10 H 0.8283 0.0909 1.1784 0.056 Uiso 1 1 calc R U
C11 C 0.9246(5) 0.1590(5) 1.1332(4) 0.0499(19) Uani 1 1 d . .
H11 H 0.9600 0.1027 1.1272 0.060 Uiso 1 1 calc R U
C12 C 0.9505(5) 0.2478(6) 1.1115(4) 0.0514(19) Uani 1 1 d . .
H12 H 1.0039 0.2524 1.0902 0.062 Uiso 1 1 calc R U
C13 C 0.8997(5) 0.3301(5) 1.1202(4) 0.0392(16) Uani 1 1 d . .
H13 H 0.9185 0.3910 1.1049 0.047 Uiso 1 1 calc R U
C14 C 0.6279(4) 0.3937(5) 1.1509(4) 0.0419(17) Uani 1 1 d . .
C15 C 0.5581(5) 0.4077(6) 1.0831(4) 0.060(2) Uani 1 1 d . .
H15 H 0.5757 0.4387 1.0435 0.072 Uiso 1 1 calc R U
C16 C 0.4633(6) 0.3762(9) 1.0740(6) 0.096(4) Uani 1 1 d . .
H16 H 0.4159 0.3851 1.0275 0.115 Uiso 1 1 calc R U
C17 C 0.4358(6) 0.3323(9) 1.1303(7) 0.105(5) Uani 1 1 d . .
H17 H 0.3697 0.3117 1.1230 0.127 Uiso 1 1 calc R U
C18 C 0.5044(7) 0.3179(8) 1.1977(6) 0.085(3) Uani 1 1 d . .
H18 H 0.4858 0.2865 1.2367 0.103 Uiso 1 1 calc R U
C19 C 0.6009(5) 0.3496(6) 1.2085(5) 0.055(2) Uani 1 1 d . .
H19 H 0.6479 0.3409 1.2552 0.066 Uiso 1 1 calc R U
C20 C 0.7970(4) 0.4914(4) 1.2452(3) 0.0296(13) Uani 1 1 d . .
C21 C 0.8987(4) 0.5051(5) 1.2720(3) 0.0355(15) Uani 1 1 d . .
H21 H 0.9412 0.4774 1.2463 0.043 Uiso 1 1 calc R U
C22 C 0.9376(5) 0.5585(5) 1.3353(4) 0.0416(16) Uani 1 1 d . .
H22 H 1.0068 0.5663 1.3535 0.050 Uiso 1 1 calc R U
C23 C 0.8770(5) 0.6005(5) 1.3721(4) 0.0416(16) Uani 1 1 d . .
H23 H 0.9044 0.6363 1.4161 0.050 Uiso 1 1 calc R U
C24 C 0.7750(5) 0.5905(5) 1.3449(4) 0.0402(16) Uani 1 1 d . .
H24 H 0.7327 0.6206 1.3696 0.048 Uiso 1 1 calc R U
C25 C 0.7361(4) 0.5364(5) 1.2815(3) 0.0372(15) Uani 1 1 d . .
H25 H 0.6668 0.5301 1.2626 0.045 Uiso 1 1 calc R U
C26 C 0.6612(4) 1.1171(4) 0.8639(3) 0.0273(13) Uani 1 1 d . .
C27 C 0.6860(5) 1.1358(5) 0.9397(3) 0.0388(16) Uani 1 1 d . .
H27 H 0.7373 1.1001 0.9725 0.047 Uiso 1 1 calc R U
C28 C 0.6362(5) 1.2060(5) 0.9674(3) 0.0434(17) Uani 1 1 d . .
H28 H 0.6537 1.2184 1.0191 0.052 Uiso 1 1 calc R U
C29 C 0.5618(5) 1.2580(5) 0.9208(4) 0.0425(17) Uani 1 1 d . .
H29 H 0.5274 1.3055 0.9403 0.051 Uiso 1 1 calc R U
C30 C 0.5368(4) 1.2413(5) 0.8453(4) 0.0403(16) Uani 1 1 d . .
H30 H 0.4860 1.2778 0.8127 0.048 Uiso 1 1 calc R U
C31 C 0.5867(4) 1.1707(4) 0.8178(3) 0.0313(14) Uani 1 1 d . .
H31 H 0.5693 1.1589 0.7660 0.038 Uiso 1 1 calc R U
C32 C 0.6740(4) 1.0159(4) 0.7310(3) 0.0284(13) Uani 1 1 d . .
C33 C 0.6103(4) 0.9424(5) 0.6967(3) 0.0311(14) Uani 1 1 d . .
H33 H 0.5928 0.8928 0.7256 0.037 Uiso 1 1 calc R U
C34 C 0.5724(5) 0.9416(5) 0.6205(3) 0.0361(15) Uani 1 1 d . .
H34 H 0.5289 0.8916 0.5970 0.043 Uiso 1 1 calc R U
C35 C 0.5982(5) 1.0142(5) 0.5785(3) 0.0392(16) Uani 1 1 d . .
H35 H 0.5725 1.0134 0.5261 0.047 Uiso 1 1 calc R U
C36 C 0.6606(5) 1.0870(5) 0.6119(4) 0.0405(16) Uani 1 1 d . .
H36 H 0.6776 1.1366 0.5827 0.049 Uiso 1 1 calc R U
C37 C 0.6988(4) 1.0885(5) 0.6881(3) 0.0322(14) Uani 1 1 d . .
H37 H 0.7419 1.1391 0.7111 0.039 Uiso 1 1 calc R U
C38 C 0.8481(4) 1.0495(4) 0.8540(3) 0.0290(13) Uani 1 1 d . .
C39 C 0.9137(5) 0.9800(5) 0.8464(4) 0.0439(17) Uani 1 1 d . .
H39 H 0.8903 0.9172 0.8301 0.053 Uiso 1 1 calc R U
C40 C 1.0134(5) 0.9997(5) 0.8619(4) 0.0495(19) Uani 1 1 d . .
H40 H 1.0574 0.9504 0.8559 0.059 Uiso 1 1 calc R U
C41 C 1.0485(5) 1.0883(6) 0.8855(4) 0.0458(18) Uani 1 1 d . .
H41 H 1.1168 1.1017 0.8963 0.055 Uiso 1 1 calc R U
C42 C 0.9850(6) 1.1581(7) 0.8937(6) 0.086(3) Uani 1 1 d . .
H42 H 1.0092 1.2205 0.9106 0.103 Uiso 1 1 calc R U
C43 C 0.8851(5) 1.1390(6) 0.8777(6) 0.078(3) Uani 1 1 d . .
H43 H 0.8416 1.1889 0.8832 0.093 Uiso 1 1 calc R U

loop_
_atom_site_aniso_label
_atom_site_aniso_U_11
_atom_site_aniso_U_22
_atom_site_aniso_U_33
_atom_site_aniso_U_23
_atom_site_aniso_U_13
_atom_site_aniso_U_12
P1 0.0310(8) 0.0313(9) 0.0295(8) 0.0032(7) 0.0074(6) 0.0004(7)
P2 0.0240(7) 0.0243(8) 0.0282(7) -0.0006(7) 0.0056(6) 0.0007(7)
N1 0.058(4) 0.034(3) 0.035(3) 0.002(2) 0.016(3) 0.007(3)
N2 0.033(3) 0.028(3) 0.027(3) 0.000(2) 0.004(2) 0.001(2)
N3 0.036(3) 0.028(3) 0.023(3) -0.001(2) 0.007(2) 0.004(2)
C1 0.034(3) 0.028(3) 0.026(3) 0.001(3) 0.004(3) 0.003(3)
C2 0.036(3) 0.030(3) 0.028(3) 0.002(3) 0.005(3) 0.006(3)
C3 0.035(3) 0.033(4) 0.042(4) -0.001(3) 0.016(3) 0.004(3)
C4 0.032(3) 0.029(3) 0.030(3) 0.001(3) 0.008(2) -0.001(3)
C5 0.024(3) 0.027(3) 0.028(3) -0.001(2) 0.001(2) -0.005(2)
C6 0.066(5) 0.039(4) 0.031(3) 0.003(3) 0.019(3) 0.010(3)
C7 0.033(3) 0.031(4) 0.030(3) 0.002(3) 0.006(3) 0.003(3)
C8 0.030(3) 0.033(4) 0.025(3) 0.001(3) 0.001(3) -0.004(3)
C9 0.036(3) 0.034(4) 0.038(4) 0.005(3) 0.006(3) -0.005(3)
C10 0.054(4) 0.025(4) 0.059(5) 0.002(3) 0.011(4) -0.002(3)
C11 0.049(4) 0.037(4) 0.060(5) -0.007(4) 0.008(4) 0.003(3)
C12 0.045(4) 0.046(5) 0.070(5) -0.003(4) 0.027(4) 0.003(3)
C13 0.042(4) 0.032(4) 0.046(4) 0.003(3) 0.016(3) -0.003(3)
C14 0.024(3) 0.050(5) 0.050(4) -0.015(3) 0.008(3) -0.002(3)
C15 0.039(4) 0.074(6) 0.056(5) -0.032(4) -0.008(3) 0.015(4)
C16 0.033(5) 0.151(11) 0.092(8) -0.081(8) -0.003(5) 0.009(5)
C17 0.032(5) 0.150(12) 0.137(10) -0.104(9) 0.029(6) -0.025(6)
C18 0.061(6) 0.097(8) 0.116(8) -0.061(7) 0.054(6) -0.038(5)
C19 0.040(4) 0.064(5) 0.065(5) -0.020(4) 0.021(4) -0.021(4)
C20 0.026(3) 0.029(3) 0.032(3) 0.005(3) 0.006(2) -0.005(3)
C21 0.029(3) 0.040(4) 0.040(4) -0.001(3) 0.012(3) -0.002(3)
C22 0.027(3) 0.039(4) 0.051(4) -0.009(3) -0.001(3) -0.003(3)
C23 0.042(4) 0.034(4) 0.046(4) -0.007(3) 0.006(3) -0.001(3)
C24 0.034(3) 0.039(4) 0.049(4) -0.009(3) 0.015(3) -0.001(3)
C25 0.024(3) 0.046(4) 0.042(4) -0.003(3) 0.010(3) -0.003(3)
C26 0.021(3) 0.027(3) 0.033(3) 0.001(3) 0.004(2) -0.001(2)
C27 0.050(4) 0.034(4) 0.029(3) 0.000(3) 0.004(3) 0.007(3)
C28 0.063(5) 0.040(4) 0.028(3) -0.007(3) 0.013(3) 0.001(3)
C29 0.046(4) 0.036(4) 0.050(4) -0.012(3) 0.021(3) 0.005(3)
C30 0.028(3) 0.045(4) 0.047(4) -0.006(3) 0.009(3) 0.009(3)
C31 0.030(3) 0.030(3) 0.033(3) -0.004(3) 0.008(3) 0.000(3)
C32 0.031(3) 0.028(3) 0.028(3) 0.001(2) 0.010(2) 0.005(3)
C33 0.029(3) 0.036(4) 0.029(3) -0.001(3) 0.008(3) 0.002(3)
C34 0.031(3) 0.041(4) 0.035(3) -0.010(3) 0.007(3) -0.005(3)
C35 0.040(4) 0.055(5) 0.023(3) 0.000(3) 0.010(3) 0.004(3)
C36 0.051(4) 0.040(4) 0.035(4) 0.007(3) 0.021(3) 0.005(3)
C37 0.033(3) 0.031(4) 0.035(3) -0.001(3) 0.013(3) -0.003(3)
C38 0.027(3) 0.027(3) 0.031(3) 0.000(3) 0.004(2) 0.001(3)
C39 0.037(4) 0.029(4) 0.069(5) -0.003(3) 0.019(3) 0.001(3)
C40 0.034(4) 0.046(5) 0.075(5) 0.006(4) 0.025(4) 0.010(3)
C41 0.025(3) 0.059(5) 0.049(4) -0.012(4) 0.003(3) -0.003(3)
C42 0.038(4) 0.057(6) 0.164(10) -0.055(6) 0.030(5) -0.017(4)
C43 0.034(4) 0.042(5) 0.158(10) -0.041(6) 0.026(5) -0.005(3)

loop_
_atom_type_symbol
_atom_type_description
_atom_type_scat_dispersion_real
_atom_type_scat_dispersion_imag
_atom_type_scat_source
C C 0.0033 0.0016 'International Tables Vol C Tables 4.2.6.8 and 6.1.1.4'
H H 0.0000 0.0000 'International Tables Vol C Tables 4.2.6.8 and 6.1.1.4'
N N 0.0061 0.0033 'International Tables Vol C Tables 4.2.6.8 and 6.1.1.4'
P P 0.1023 0.0942 'International Tables Vol C Tables 4.2.6.8 and 6.1.1.4'

loop_
_geom_angle_atom_site_label_1
_geom_angle_atom_site_label_2
_geom_angle_atom_site_label_3
_geom_angle
N1 P1 C8 106.0(3)
N1 P1 C14 116.2(3)
C8 P1 C14 105.8(3)
N1 P1 C20 113.3(3)
C8 P1 C20 110.3(3)
C14 P1 C20 105.0(3)
N2 P2 C32 105.4(3)
N2 P2 C26 116.9(3)
C32 P2 C26 107.1(3)
N2 P2 C38 116.2(3)
C32 P2 C38 106.9(3)
C26 P2 C38 103.7(3)
C6 N1 P1 122.2(4)
C7 N2 P2 125.6(4)
C5 N3 C1 118.3(5)
N3 C1 C2 122.5(5)
N3 C1 C6 115.2(5)
C2 C1 C6 122.3(5)
C3 C2 C1 118.7(6)
C3 C2 H2 120.7
C1 C2 H2 120.7
C2 C3 C4 119.6(6)
C2 C3 H3 120.2
C4 C3 H3 120.2
C3 C4 C5 118.4(6)
C3 C4 H4 120.8
C5 C4 H4 120.8
N3 C5 C4 122.5(5)
N3 C5 C7 115.7(5)
C4 C5 C7 121.7(5)
N1 C6 C1 110.8(5)
N1 C6 H6A 109.5
C1 C6 H6A 109.5
N1 C6 H6B 109.5
C1 C6 H6B 109.5
H6A C6 H6B 108.1
N2 C7 C5 112.9(5)
N2 C7 H7A 109.0
C5 C7 H7A 109.0
N2 C7 H7B 109.0
C5 C7 H7B 109.0
H7A C7 H7B 107.8
C9 C8 C13 118.0(6)
C9 C8 P1 123.4(5)
C13 C8 P1 118.5(5)
C10 C9 C8 121.1(6)
C10 C9 H9 119.4
C8 C9 H9 119.4
C11 C10 C9 120.0(7)
C11 C10 H10 120.0
C9 C10 H10 120.0
C12 C11 C10 119.7(7)
C12 C11 H11 120.2
C10 C11 H11 120.2
C11 C12 C13 120.7(7)
C11 C12 H12 119.7
C13 C12 H12 119.7
C12 C13 C8 120.5(6)
C12 C13 H13 119.7
C8 C13 H13 119.7
C19 C14 C15 119.8(7)
C19 C14 P1 124.8(5)
C15 C14 P1 115.4(6)
C16 C15 C14 119.3(9)
C16 C15 H15 120.3
C14 C15 H15 120.3
C17 C16 C15 121.5(9)
C17 C16 H16 119.3
C15 C16 H16 119.3
C16 C17 C18 119.7(8)
C16 C17 H17 120.1
C18 C17 H17 120.1
C17 C18 C19 120.0(10)
C17 C18 H18 120.0
C19 C18 H18 120.0
C14 C19 C18 119.6(8)
C14 C19 H19 120.2
C18 C19 H19 120.2
C25 C20 C21 118.7(6)
C25 C20 P1 123.3(4)
C21 C20 P1 117.1(5)
C22 C21 C20 120.5(6)
C22 C21 H21 119.7
C20 C21 H21 119.7
C23 C22 C21 120.4(6)
C23 C22 H22 119.8
C21 C22 H22 119.8
C22 C23 C24 120.0(6)
C22 C23 H23 120.0
C24 C23 H23 120.0
C25 C24 C23 119.4(6)
C25 C24 H24 120.3
C23 C24 H24 120.3
C24 C25 C20 120.9(6)
C24 C25 H25 119.6
C20 C25 H25 119.6
C31 C26 C27 118.4(6)
C31 C26 P2 122.3(4)
C27 C26 P2 119.0(4)
C28 C27 C26 120.3(6)
C28 C27 H27 119.9
C26 C27 H27 119.9
C29 C28 C27 120.6(6)
C29 C28 H28 119.7
C27 C28 H28 119.7
C28 C29 C30 120.0(6)
C28 C29 H29 120.0
C30 C29 H29 120.0
C29 C30 C31 119.3(6)
C29 C30 H30 120.4
C31 C30 H30 120.4
C26 C31 C30 121.5(6)
C26 C31 H31 119.3
C30 C31 H31 119.3
C37 C32 C33 119.5(5)
C37 C32 P2 122.0(5)
C33 C32 P2 118.5(4)
C34 C33 C32 120.1(6)
C34 C33 H33 120.0
C32 C33 H33 120.0
C33 C34 C35 119.8(6)
C33 C34 H34 120.1
C35 C34 H34 120.1
C36 C35 C34 120.5(6)
C36 C35 H35 119.7
C34 C35 H35 119.7
C35 C36 C37 120.2(6)
C35 C36 H36 119.9
C37 C36 H36 119.9
C36 C37 C32 120.0(6)
C36 C37 H37 120.0
C32 C37 H37 120.0
C43 C38 C39 117.3(6)
C43 C38 P2 125.3(5)
C39 C38 P2 117.4(5)
C38 C39 C40 121.4(7)
C38 C39 H39 119.3
C40 C39 H39 119.3
C41 C40 C39 120.4(7)
C41 C40 H40 119.8
C39 C40 H40 119.8
C40 C41 C42 119.3(7)
C40 C41 H41 120.4
C42 C41 H41 120.4
C41 C42 C43 120.5(7)
C41 C42 H42 119.8
C43 C42 H42 119.8
C38 C43 C42 121.2(7)
C38 C43 H43 119.4
C42 C43 H43 119.4

loop_
_geom_bond_atom_site_label_1
_geom_bond_atom_site_label_2
_geom_bond_distance
P1 N1 1.556(5)
P1 C8 1.808(6)
P1 C14 1.818(7)
P1 C20 1.821(6)
P2 N2 1.551(5)
P2 C32 1.804(6)
P2 C26 1.816(6)
P2 C38 1.820(6)
N1 C6 1.444(8)
N2 C7 1.454(7)
N3 C5 1.338(7)
N3 C1 1.340(7)
C1 C2 1.385(8)
C1 C6 1.513(9)
C2 C3 1.375(9)
C2 H2 0.9500
C3 C4 1.378(8)
C3 H3 0.9500
C4 C5 1.391(8)
C4 H4 0.9500
C5 C7 1.508(8)
C6 H6A 0.9900
C6 H6B 0.9900
C7 H7A 0.9900
C7 H7B 0.9900
C8 C9 1.389(9)
C8 C13 1.396(9)
C9 C10 1.387(9)
C9 H9 0.9500
C10 C11 1.376(10)
C10 H10 0.9500
C11 C12 1.376(10)
C11 H11 0.9500
C12 C13 1.381(10)
C12 H12 0.9500
C13 H13 0.9500
C14 C19 1.387(10)
C14 C15 1.393(9)
C15 C16 1.375(12)
C15 H15 0.9500
C16 C17 1.367(16)
C16 H16 0.9500
C17 C18 1.380(15)
C17 H17 0.9500
C18 C19 1.394(10)
C18 H18 0.9500
C19 H19 0.9500
C20 C25 1.386(8)
C20 C21 1.399(8)
C21 C22 1.379(9)
C21 H21 0.9500
C22 C23 1.372(9)
C22 H22 0.9500
C23 C24 1.399(9)
C23 H23 0.9500
C24 C25 1.386(9)
C24 H24 0.9500
C25 H25 0.9500
C26 C31 1.380(8)
C26 C27 1.394(8)
C27 C28 1.383(9)
C27 H27 0.9500
C28 C29 1.372(9)
C28 H28 0.9500
C29 C30 1.383(9)
C29 H29 0.9500
C30 C31 1.387(9)
C30 H30 0.9500
C31 H31 0.9500
C32 C37 1.392(8)
C32 C33 1.393(8)
C33 C34 1.383(8)
C33 H33 0.9500
C34 C35 1.387(9)
C34 H34 0.9500
C35 C36 1.372(10)
C35 H35 0.9500
C36 C37 1.383(8)
C36 H36 0.9500
C37 H37 0.9500
C38 C43 1.369(9)
C38 C39 1.370(8)
C39 C40 1.387(9)
C39 H39 0.9500
C40 C41 1.351(10)
C40 H40 0.9500
C41 C42 1.355(10)
C41 H41 0.9500
C42 C43 1.387(10)
C42 H42 0.9500
C43 H43 0.9500

loop_
_geom_torsion_atom_site_label_1
_geom_torsion_atom_site_label_2
_geom_torsion_atom_site_label_3
_geom_torsion_atom_site_label_4
_geom_torsion
C8 P1 N1 C6 -166.6(5)
C14 P1 N1 C6 76.2(6)
C20 P1 N1 C6 -45.5(6)
C32 P2 N2 C7 -172.3(5)
C26 P2 N2 C7 -53.4(6)
C38 P2 N2 C7 69.7(6)
C5 N3 C1 C2 1.6(9)
C5 N3 C1 C6 -176.8(5)
N3 C1 C2 C3 -2.2(9)
C6 C1 C2 C3 176.0(6)
C1 C2 C3 C4 0.9(9)
C2 C3 C4 C5 0.8(9)
C1 N3 C5 C4 0.2(8)
C1 N3 C5 C7 -177.7(5)
C3 C4 C5 N3 -1.4(8)
C3 C4 C5 C7 176.4(5)
P1 N1 C6 C1 173.7(4)
N3 C1 C6 N1 170.5(5)
C2 C1 C6 N1 -7.8(9)
P2 N2 C7 C5 -141.6(4)
N3 C5 C7 N2 -158.1(5)
C4 C5 C7 N2 23.9(8)
N1 P1 C8 C9 -148.7(5)
C14 P1 C8 C9 -24.8(6)
C20 P1 C8 C9 88.3(5)
N1 P1 C8 C13 27.1(6)
C14 P1 C8 C13 151.0(5)
C20 P1 C8 C13 -95.9(5)
C13 C8 C9 C10 -1.1(9)
P1 C8 C9 C10 174.8(5)
C8 C9 C10 C11 1.2(10)
C9 C10 C11 C12 -0.8(11)
C10 C11 C12 C13 0.2(11)
C11 C12 C13 C8 0.0(11)
C9 C8 C13 C12 0.5(9)
P1 C8 C13 C12 -175.6(5)
N1 P1 C14 C19 -169.0(6)
C8 P1 C14 C19 73.7(7)
C20 P1 C14 C19 -43.0(7)
N1 P1 C14 C15 12.8(7)
C8 P1 C14 C15 -104.4(6)
C20 P1 C14 C15 138.8(5)
C19 C14 C15 C16 -0.8(12)
P1 C14 C15 C16 177.4(6)
C14 C15 C16 C17 0.7(14)
C15 C16 C17 C18 -0.7(16)
C16 C17 C18 C19 1.0(15)
C15 C14 C19 C18 1.1(12)
P1 C14 C19 C18 -177.0(6)
C17 C18 C19 C14 -1.2(13)
N1 P1 C20 C25 99.0(6)
C8 P1 C20 C25 -142.4(5)
C14 P1 C20 C25 -28.8(6)
N1 P1 C20 C21 -69.4(6)
C8 P1 C20 C21 49.2(6)
C14 P1 C20 C21 162.8(5)
C25 C20 C21 C22 3.2(10)
P1 C20 C21 C22 172.1(5)
C20 C21 C22 C23 -1.3(10)
C21 C22 C23 C24 -1.0(11)
C22 C23 C24 C25 1.3(10)
C23 C24 C25 C20 0.6(10)
C21 C20 C25 C24 -2.8(10)
P1 C20 C25 C24 -171.1(5)
N2 P2 C26 C31 -109.3(5)
C32 P2 C26 C31 8.7(6)
C38 P2 C26 C31 121.5(5)
N2 P2 C26 C27 64.3(6)
C32 P2 C26 C27 -177.8(5)
C38 P2 C26 C27 -65.0(5)
C31 C26 C27 C28 0.4(9)
P2 C26 C27 C28 -173.4(5)
C26 C27 C28 C29 0.1(11)
C27 C28 C29 C30 -0.8(11)
C28 C29 C30 C31 1.0(10)
C27 C26 C31 C30 -0.3(9)
P2 C26 C31 C30 173.3(5)
C29 C30 C31 C26 -0.4(10)
N2 P2 C32 C37 -166.9(5)
C26 P2 C32 C37 68.0(5)
C38 P2 C32 C37 -42.7(6)
N2 P2 C32 C33 15.2(5)
C26 P2 C32 C33 -110.0(5)
C38 P2 C32 C33 139.4(5)
C37 C32 C33 C34 0.3(9)
P2 C32 C33 C34 178.3(5)
C32 C33 C34 C35 0.1(9)
C33 C34 C35 C36 -0.4(10)
C34 C35 C36 C37 0.3(10)
C35 C36 C37 C32 0.1(9)
C33 C32 C37 C36 -0.4(9)
P2 C32 C37 C36 -178.3(5)
N2 P2 C38 C43 -140.8(7)
C32 P2 C38 C43 101.9(8)
C26 P2 C38 C43 -11.1(8)
N2 P2 C38 C39 40.1(6)
C32 P2 C38 C39 -77.2(5)
C26 P2 C38 C39 169.8(5)
C43 C38 C39 C40 -0.1(11)
P2 C38 C39 C40 179.1(5)
C38 C39 C40 C41 0.4(11)
C39 C40 C41 C42 -0.2(12)
C40 C41 C42 C43 -0.4(15)
C39 C38 C43 C42 -0.5(14)
P2 C38 C43 C42 -179.6(8)
C41 C42 C43 C38 0.7(17)
